data_7034768
loop_
_publ_author_name
'Miluykov, Vasili A.'
'Bezkishko, Ilya A.'
'Kochetkova, Liliya R.'
'Kataeva, Olga N.'
'Gerasimova, Tatiana P.'
'Katsyuba, Sergey A.'
'Sinyashin, Oleg G.'
'L\"onnecke, Peter'
'Hey-Hawkins, Evamarie'
'Parameswaran, Anupama'
'Krupskaya, Yulia'
'Kataev, Vladislav'
'B\"uchner, Bernd'

_publ_section_title
;
 Synthesis and magnetic properties of manganese carbonyl complexes with
 different coordination modes of 3,4,5-triaryl-1,2-diphospholide ligands.
;
_journal_issue 22
_journal_name_full 'Dalton transactions (Cambridge, England : 2003)'
_journal_page_first 10259
_journal_page_last 10266
_journal_paper_doi 10.1039/c5dt00624d
_journal_volume 44
_journal_year 2015
_chemical_formula_sum 'C66 H56 Cl6 Mn2 O12 P4'
_chemical_formula_weight 1487.57
_chemical_name_systematic
;
 ?
;
_space_group_IT_number 14
_symmetry_cell_setting monoclinic
_symmetry_space_group_name_Hall '-P 2ybc'
_symmetry_space_group_name_H-M 'P 1 21/c 1'
_atom_sites_solution_hydrogens geom
_atom_sites_solution_primary direct
_atom_sites_solution_secondary difmap
_audit_conform_dict_location ftp://ftp.iucr.org/pub/cif_core.dic
_audit_conform_dict_name cif_core.dic
_audit_conform_dict_version 2.3
_audit_creation_date 2008-11-26T10:17:11-00:00
_audit_creation_method 'WinGX routine CIF_UPDATE'
_audit_update_record
;
2015-02-04 deposited with the CCDC.
2015-04-24 downloaded from the CCDC.
;
_cell_angle_alpha 90
_cell_angle_beta 96.361(3)
_cell_angle_gamma 90
_cell_formula_units_Z 2
_cell_length_a 9.1070(3)
_cell_length_b 16.8245(4)
_cell_length_c 20.8814(9)
_cell_measurement_reflns_used 4349
_cell_measurement_temperature 130(2)
_cell_measurement_theta_max 28.8381
_cell_measurement_theta_min 2.546
_cell_volume 3179.77(19)
_computing_cell_refinement
;
        CrysAlis RED, Oxford Diffraction Ltd.,
        Version 1.171.32.15 (release 10-01-2008 CrysAlis171 .NET)
        (compiled Jan 10 2008,16:37:18)
;
_computing_data_collection
;
        CrysAlis CCD, Oxford Diffraction Ltd.,
        Version 1.171.32.15 (release 10-01-2008 CrysAlis171 .NET)
        (compiled Jan 10 2008,16:37:18)
;
_computing_data_reduction
;
        CrysAlis RED, Oxford Diffraction Ltd.,
        Version 1.171.32.15 (release 10-01-2008 CrysAlis171 .NET)
        (compiled Jan 10 2008,16:37:18)
;
_computing_molecular_graphics 'ORTEP3 for Windows (L. J. Farrugia, 1997)'
_computing_publication_material 'WINGX  (L.J. Farrugia,1999)'
_computing_structure_refinement 'SHELXL-97 (Sheldrick, 1997)'
_computing_structure_solution 'SIR92 (Giacovazzo 1993)'
_diffrn_ambient_temperature 130(2)
_diffrn_detector_area_resol_mean 16.356
_diffrn_measured_fraction_theta_full 0.996
_diffrn_measured_fraction_theta_max 0.996
_diffrn_measurement_device_type 'ccd Xcalibur S'
_diffrn_measurement_method '\w- amd \f-scans'
_diffrn_orient_matrix_UB_11 -0.0315751687
_diffrn_orient_matrix_UB_12 -0.033596324
_diffrn_orient_matrix_UB_13 -0.0168239228
_diffrn_orient_matrix_UB_21 -0.0407435225
_diffrn_orient_matrix_UB_22 0.0254908659
_diffrn_orient_matrix_UB_23 -0.0224747026
_diffrn_orient_matrix_UB_31 0.0591414933
_diffrn_orient_matrix_UB_32 -0.000413836
_diffrn_orient_matrix_UB_33 -0.0194285623
_diffrn_radiation_monochromator graphite
_diffrn_radiation_type MoK\a
_diffrn_radiation_wavelength 0.71073
_diffrn_reflns_av_R_equivalents 0.0793
_diffrn_reflns_av_unetI/netI 0.1422
_diffrn_reflns_limit_h_max 10
_diffrn_reflns_limit_h_min -10
_diffrn_reflns_limit_k_max 20
_diffrn_reflns_limit_k_min -20
_diffrn_reflns_limit_l_max 20
_diffrn_reflns_limit_l_min -24
_diffrn_reflns_number 22904
_diffrn_reflns_theta_full 25.03
_diffrn_reflns_theta_max 25.03
_diffrn_reflns_theta_min 2.56
_exptl_absorpt_coefficient_mu 0.813
_exptl_absorpt_correction_T_max 1
_exptl_absorpt_correction_T_min 0.95914
_exptl_absorpt_correction_type multi-scan
_exptl_absorpt_process_details
;
        CrysAlis RED, Oxford Diffraction Ltd.,
        Version 1.171.32.15 (release 10-01-2008 CrysAlis171 .NET)
        (compiled Jan 10 2008,16:37:18)
        Empirical absorption correction using spherical harmonics,
 implemented in SCALE3 ABSPACK scaling algorithm.
;
_exptl_crystal_colour orange
_exptl_crystal_density_diffrn 1.554
_exptl_crystal_density_method 'not measured'
_exptl_crystal_description 'thin needles'
_exptl_crystal_F_000 1520
_exptl_crystal_size_max 0.4
_exptl_crystal_size_mid 0.05
_exptl_crystal_size_min 0.05
_refine_diff_density_max 0.728
_refine_diff_density_min -0.394
_refine_diff_density_rms 0.075
_refine_ls_extinction_method none
_refine_ls_goodness_of_fit_ref 0.857
_refine_ls_hydrogen_treatment constr
_refine_ls_matrix_type full
_refine_ls_number_parameters 393
_refine_ls_number_reflns 5581
_refine_ls_number_restraints 30
_refine_ls_restrained_S_all 0.876
_refine_ls_R_factor_all 0.1085
_refine_ls_R_factor_gt 0.0502
_refine_ls_shift/su_max 0.001
_refine_ls_shift/su_mean 0
_refine_ls_structure_factor_coef Fsqd
_refine_ls_weighting_details 'calc w=1/[\s^2^(Fo^2^)+(0.0459P)^2^+0.0000P] where P=(Fo^2^+2Fc^2^)/3'
_refine_ls_weighting_scheme calc
_refine_ls_wR_factor_gt 0.0977
_refine_ls_wR_factor_ref 0.1071
_reflns_number_gt 2982
_reflns_number_total 5581
_reflns_threshold_expression >2sigma(I)
_cod_data_source_file c5dt00624d2.cif
_cod_data_source_block compound_2c_x0646fin
_cod_depositor_comments
;
The following automatic conversions were performed:

'_symmetry_cell_setting' value 'Monoclinic' changed to 'monoclinic'
according to
/usr/data/users/saulius/crontab/automatic-downloads/rss-feeds/RSC/lib/dictionaries/cif_core.dic
dictionary named 'cif_core.dic' version 2.4.2 from 2011-04-26.

Automatic conversion script
Id: cif_fix_values 3271 2015-04-21 07:52:19Z andrius 

 Adding full bibliography for 7034767--7034768.cif.
;
_cod_original_sg_symbol_H-M P2(1)/c
_cod_database_code 7034768

loop_
_symmetry_equiv_pos_as_xyz
'x, y, z'
'-x, y+1/2, -z+1/2'
'-x, -y, -z'
'x, -y-1/2, z-1/2'

loop_
_atom_site_label
_atom_site_type_symbol
_atom_site_fract_x
_atom_site_fract_y
_atom_site_fract_z
_atom_site_U_iso_or_equiv
_atom_site_adp_type
_atom_site_occupancy
_atom_site_symmetry_multiplicity
_atom_site_calc_flag
_atom_site_refinement_flags
_atom_site_disorder_assembly
_atom_site_disorder_group
Mn1 Mn 1.04848(7) 0.15207(4) 1.02036(4) 0.0213(2) Uani 1 1 d . . .
Cl1 Cl 0.70763(18) 0.45121(7) 0.82006(9) 0.0656(5) Uani 1 1 d . . .
Cl2 Cl 0.07105(13) 0.14096(7) 0.71756(7) 0.0371(4) Uani 1 1 d . . .
Cl3 Cl 0.29122(16) -0.31935(7) 0.85576(7) 0.0452(4) Uani 1 1 d . . .
P1 P 0.80736(13) -0.03522(7) 0.96580(7) 0.0219(3) Uani 1 1 d . . .
P2 P 0.89699(13) 0.07592(7) 0.94474(7) 0.0230(3) Uani 1 1 d . . .
O1 O 1.2303(4) 0.21846(18) 0.92291(19) 0.0364(10) Uani 1 1 d . . .
O2 O 0.8615(4) 0.29617(18) 1.00322(17) 0.0351(9) Uani 1 1 d . . .
O3 O 1.2368(4) 0.24533(19) 1.11741(18) 0.0393(10) Uani 1 1 d . . .
O4 O 0.8681(4) 0.09372(18) 1.12196(19) 0.0360(9) Uani 1 1 d . . .
C1 C 0.7379(5) 0.1092(2) 0.8984(2) 0.0195(11) Uani 1 1 d . . .
C2 C 0.6257(5) 0.0520(2) 0.8845(2) 0.0168(11) Uani 1 1 d . . .
C3 C 0.6467(5) -0.0236(2) 0.9124(2) 0.0181(11) Uani 1 1 d . . .
C4 C 0.7282(5) 0.1935(3) 0.8771(2) 0.0186(11) Uani 1 1 d . . .
C5 C 0.8403(5) 0.2276(3) 0.8477(3) 0.0301(13) Uani 1 1 d . . .
H5 H 0.9226 0.1962 0.8391 0.036 Uiso 1 1 calc R . .
C6 C 0.8348(6) 0.3072(3) 0.8303(3) 0.0412(15) Uani 1 1 d . . .
H6 H 0.9119 0.3302 0.8093 0.049 Uiso 1 1 calc R . .
C7 C 0.7167(6) 0.3523(3) 0.8438(3) 0.0370(14) Uani 1 1 d . . .
C8 C 0.6036(6) 0.3201(3) 0.8730(2) 0.0315(14) Uani 1 1 d . . .
H8 H 0.5221 0.352 0.8817 0.038 Uiso 1 1 calc R . .
C9 C 0.6090(5) 0.2402(2) 0.8898(2) 0.0244(12) Uani 1 1 d . . .
H9 H 0.5306 0.2174 0.91 0.029 Uiso 1 1 calc R . .
C10 C 0.4880(5) 0.0720(2) 0.8420(2) 0.0184(11) Uani 1 1 d . . .
C11 C 0.4945(5) 0.1087(2) 0.7826(2) 0.0201(11) Uani 1 1 d . . .
H11 H 0.5881 0.1194 0.7683 0.024 Uiso 1 1 calc R . .
C12 C 0.3667(5) 0.1300(2) 0.7438(2) 0.0209(12) Uani 1 1 d . . .
H12 H 0.3717 0.155 0.7033 0.025 Uiso 1 1 calc R . .
C13 C 0.2333(5) 0.1139(2) 0.7654(2) 0.0201(11) Uani 1 1 d . . .
C14 C 0.2221(5) 0.0763(2) 0.8227(2) 0.0230(12) Uani 1 1 d . . .
H14 H 0.1282 0.0645 0.8362 0.028 Uiso 1 1 calc R . .
C15 C 0.3506(5) 0.0559(2) 0.8608(2) 0.0206(12) Uani 1 1 d . . .
H15 H 0.3441 0.0301 0.9008 0.025 Uiso 1 1 calc R . .
C16 C 0.5486(4) -0.0936(2) 0.8983(2) 0.0162(11) Uani 1 1 d . . .
C17 C 0.5067(5) -0.1163(2) 0.8354(2) 0.0231(12) Uani 1 1 d . . .
H17 H 0.5325 -0.0842 0.801 0.028 Uiso 1 1 calc R . .
C18 C 0.4270(5) -0.1859(3) 0.8222(2) 0.0248(12) Uani 1 1 d . . .
H18 H 0.3985 -0.2018 0.779 0.03 Uiso 1 1 calc R . .
C19 C 0.3899(5) -0.2316(2) 0.8730(3) 0.0244(12) Uani 1 1 d . . .
C20 C 0.4279(5) -0.2099(3) 0.9360(3) 0.0251(12) Uani 1 1 d . . .
H20 H 0.4009 -0.2419 0.9704 0.03 Uiso 1 1 calc R . .
C21 C 0.5068(5) -0.1401(2) 0.9482(2) 0.0222(11) Uani 1 1 d . . .
H21 H 0.5328 -0.1238 0.9915 0.027 Uiso 1 1 calc R . .
C22 C 1.1610(5) 0.1901(3) 0.9576(3) 0.0238(13) Uani 1 1 d . . .
C23 C 0.9301(5) 0.2394(3) 1.0085(2) 0.0262(13) Uani 1 1 d . . .
C24 C 1.1685(5) 0.2062(3) 1.0806(3) 0.0273(13) Uani 1 1 d . . .
C25 C 0.9361(5) 0.1146(3) 1.0831(3) 0.0263(13) Uani 1 1 d . . .
O5 O 0.7622(9) -0.1038(4) 0.6634(3) 0.178(4) Uani 1 1 d D . .
C26 C 0.7764(7) -0.1596(3) 0.7152(3) 0.0583(19) Uani 1 1 d D . .
H26A H 0.6774 -0.176 0.7257 0.07 Uiso 1 1 calc R . .
H26B H 0.8295 -0.2075 0.7028 0.07 Uiso 1 1 calc R . .
C27 C 0.8564(6) -0.1227(3) 0.7696(3) 0.0380(14) Uani 1 1 d D . .
H27A H 0.8026 -0.1292 0.808 0.046 Uiso 1 1 calc R . .
H27B H 0.9549 -0.1477 0.7788 0.046 Uiso 1 1 calc R . .
C28 C 0.8718(7) -0.0426(4) 0.7561(3) 0.067(2) Uani 1 1 d D . .
H28A H 0.9769 -0.0297 0.7531 0.08 Uiso 1 1 calc R . .
H28B H 0.8366 -0.0098 0.7907 0.08 Uiso 1 1 calc R . .
C29 C 0.7815(8) -0.0261(3) 0.6932(4) 0.085(3) Uani 1 1 d D . .
H29A H 0.685 -0.0023 0.7 0.102 Uiso 1 1 calc R . .
H29B H 0.8341 0.0104 0.6663 0.102 Uiso 1 1 calc R . .
O6 O 0.7389(19) 0.0023(9) 0.4978(8) 0.212(4) Uiso 0.611(5) 1 d PD A -1
C30 C 0.754(2) -0.0874(12) 0.4791(12) 0.212(4) Uiso 0.611(5) 1 d PD A -1
H30A H 0.756 -0.0934 0.432 0.254 Uiso 0.611(5) 1 calc PR A -1
H30B H 0.8444 -0.1111 0.5018 0.254 Uiso 0.611(5) 1 calc PR A -1
C31 C 0.636(3) -0.1203(10) 0.4974(11) 0.212(4) Uiso 0.611(5) 1 d PD A -1
H31A H 0.6481 -0.1287 0.5446 0.254 Uiso 0.611(5) 1 calc PR A -1
H31B H 0.6172 -0.1724 0.4759 0.254 Uiso 0.611(5) 1 calc PR A -1
C32 C 0.525(2) -0.0704(12) 0.4806(11) 0.212(4) Uiso 0.611(5) 1 d PD A -1
H32A H 0.4371 -0.0837 0.5024 0.254 Uiso 0.611(5) 1 calc PR A -1
H32B H 0.4974 -0.0704 0.4334 0.254 Uiso 0.611(5) 1 calc PR A -1
C33 C 0.592(2) 0.0092(11) 0.5038(12) 0.212(4) Uiso 0.611(5) 1 d PD A -1
H33A H 0.5473 0.0534 0.477 0.254 Uiso 0.611(5) 1 calc PR A -1
H33B H 0.5755 0.019 0.5493 0.254 Uiso 0.611(5) 1 calc PR A -1
O6F O 0.824(3) -0.1245(11) 0.4965(14) 0.212(4) Uiso 0.389(5) 1 d PD A -2
C30F C 0.910(4) -0.0692(17) 0.4573(12) 0.212(4) Uiso 0.389(5) 1 d PD A -2
H30C H 1.0156 -0.0836 0.463 0.254 Uiso 0.389(5) 1 calc PR A -2
H30D H 0.8731 -0.0743 0.411 0.254 Uiso 0.389(5) 1 calc PR A -2
C31F C 0.892(4) 0.0094(14) 0.4775(15) 0.212(4) Uiso 0.389(5) 1 d PD A -2
H31C H 0.9753 0.0432 0.4674 0.254 Uiso 0.389(5) 1 calc PR A -2
H31D H 0.7982 0.0324 0.4571 0.254 Uiso 0.389(5) 1 calc PR A -2
C32F C 0.890(5) 0.0012(15) 0.5413(14) 0.212(4) Uiso 0.389(5) 1 d PD A -2
H32C H 0.8053 0.0302 0.5557 0.254 Uiso 0.389(5) 1 calc PR A -2
H32D H 0.9824 0.0229 0.5645 0.254 Uiso 0.389(5) 1 calc PR A -2
C33F C 0.877(4) -0.0886(17) 0.5550(13) 0.212(4) Uiso 0.389(5) 1 d PD A -2
H33C H 0.975 -0.1108 0.5714 0.254 Uiso 0.389(5) 1 calc PR A -2
H33D H 0.8081 -0.0978 0.5876 0.254 Uiso 0.389(5) 1 calc PR A -2

loop_
_atom_site_aniso_label
_atom_site_aniso_U_11
_atom_site_aniso_U_22
_atom_site_aniso_U_33
_atom_site_aniso_U_23
_atom_site_aniso_U_13
_atom_site_aniso_U_12
Mn1 0.0171(4) 0.0146(3) 0.0311(5) 0.0001(4) -0.0021(3) -0.0018(3)
Cl1 0.0852(12) 0.0208(7) 0.0857(14) 0.0196(8) -0.0129(10) -0.0073(7)
Cl2 0.0225(7) 0.0365(7) 0.0490(10) 0.0125(7) -0.0107(6) 0.0023(6)
Cl3 0.0523(9) 0.0354(7) 0.0486(10) -0.0130(7) 0.0091(8) -0.0275(7)
P1 0.0198(7) 0.0138(6) 0.0305(9) 0.0011(6) -0.0048(6) -0.0012(5)
P2 0.0185(7) 0.0144(6) 0.0345(9) 0.0017(6) -0.0044(6) -0.0013(5)
O1 0.035(2) 0.028(2) 0.048(3) 0.0044(19) 0.011(2) -0.0029(17)
O2 0.037(2) 0.0192(18) 0.048(3) 0.0009(17) -0.0001(19) 0.0059(17)
O3 0.027(2) 0.033(2) 0.055(3) -0.020(2) -0.007(2) -0.0012(17)
O4 0.032(2) 0.0292(19) 0.048(3) 0.0117(19) 0.007(2) -0.0001(17)
C1 0.020(3) 0.023(2) 0.015(3) 0.000(2) 0.000(2) 0.002(2)
C2 0.017(3) 0.019(2) 0.014(3) 0.001(2) 0.001(2) -0.001(2)
C3 0.019(3) 0.015(2) 0.019(3) 0.001(2) 0.000(2) -0.003(2)
C4 0.018(3) 0.022(3) 0.014(3) -0.001(2) -0.008(2) -0.003(2)
C5 0.014(3) 0.030(3) 0.046(4) 0.009(3) 0.004(3) -0.003(2)
C6 0.029(3) 0.033(3) 0.061(5) 0.013(3) 0.001(3) -0.012(3)
C7 0.043(4) 0.020(3) 0.044(4) 0.007(3) -0.014(3) -0.003(3)
C8 0.038(3) 0.020(3) 0.033(4) -0.007(2) -0.010(3) 0.008(2)
C9 0.024(3) 0.020(2) 0.027(3) -0.001(2) -0.006(2) -0.003(2)
C10 0.015(3) 0.014(2) 0.024(3) 0.000(2) -0.003(2) -0.004(2)
C11 0.014(3) 0.015(2) 0.030(3) 0.000(2) -0.001(2) 0.001(2)
C12 0.022(3) 0.014(2) 0.025(3) 0.003(2) -0.002(2) 0.000(2)
C13 0.014(3) 0.014(2) 0.029(3) 0.000(2) -0.007(2) 0.002(2)
C14 0.012(3) 0.016(2) 0.041(4) -0.001(2) 0.001(2) -0.002(2)
C15 0.023(3) 0.015(2) 0.023(3) 0.002(2) 0.000(2) -0.004(2)
C16 0.011(2) 0.015(2) 0.023(3) 0.001(2) 0.000(2) -0.0004(19)
C17 0.020(3) 0.020(2) 0.030(4) 0.005(2) 0.003(2) 0.003(2)
C18 0.025(3) 0.025(3) 0.022(3) -0.005(2) -0.004(2) -0.002(2)
C19 0.021(3) 0.022(2) 0.030(4) -0.005(3) 0.002(3) -0.006(2)
C20 0.023(3) 0.026(3) 0.027(4) 0.002(2) 0.004(2) -0.005(2)
C21 0.017(3) 0.024(3) 0.025(3) -0.003(2) -0.002(2) 0.002(2)
C22 0.018(3) 0.013(2) 0.039(4) -0.002(2) -0.007(3) -0.003(2)
C23 0.024(3) 0.021(3) 0.033(4) -0.001(2) 0.001(3) -0.007(2)
C24 0.020(3) 0.014(2) 0.049(4) 0.006(3) 0.004(3) 0.003(2)
C25 0.023(3) 0.018(3) 0.036(4) -0.003(3) -0.008(3) -0.001(2)
O5 0.265(9) 0.100(5) 0.145(7) 0.045(5) -0.078(6) -0.054(5)
C26 0.054(4) 0.036(3) 0.085(6) 0.010(4) 0.005(4) -0.001(3)
C27 0.035(3) 0.046(3) 0.031(4) 0.007(3) -0.009(3) -0.017(3)
C28 0.075(5) 0.063(4) 0.064(6) -0.010(4) 0.009(4) -0.007(4)
C29 0.099(6) 0.024(3) 0.125(7) 0.016(4) -0.022(5) -0.003(4)

loop_
_atom_type_symbol
_atom_type_description
_atom_type_scat_dispersion_real
_atom_type_scat_dispersion_imag
_atom_type_scat_source
Mn Mn 0.3368 0.7283 'International Tables Vol C Tables 4.2.6.8 and 6.1.1.4'
Cl Cl 0.1484 0.1585 'International Tables Vol C Tables 4.2.6.8 and 6.1.1.4'
P P 0.1023 0.0942 'International Tables Vol C Tables 4.2.6.8 and 6.1.1.4'
O O 0.0106 0.006 'International Tables Vol C Tables 4.2.6.8 and 6.1.1.4'
C C 0.0033 0.0016 'International Tables Vol C Tables 4.2.6.8 and 6.1.1.4'
H H 0 0 'International Tables Vol C Tables 4.2.6.8 and 6.1.1.4'

loop_
_geom_angle_atom_site_label_1
_geom_angle_atom_site_label_2
_geom_angle_atom_site_label_3
_geom_angle
_geom_angle_site_symmetry_3
C24 Mn1 C23 89.5(2) .
C24 Mn1 C25 91.0(2) .
C23 Mn1 C25 90.3(2) .
C24 Mn1 C22 88.8(2) .
C23 Mn1 C22 89.5(2) .
C25 Mn1 C22 179.7(2) .
C24 Mn1 P2 177.17(15) .
C23 Mn1 P2 93.08(15) .
C25 Mn1 P2 87.77(15) .
C22 Mn1 P2 92.41(15) .
C24 Mn1 P1 92.82(14) 3_757
C23 Mn1 P1 177.42(15) 3_757
C25 Mn1 P1 88.50(14) 3_757
C22 Mn1 P1 91.73(14) 3_757
P2 Mn1 P1 84.59(5) 3_757
C3 P1 P2 94.78(14) .
C3 P1 Mn1 125.79(14) 3_757
P2 P1 Mn1 122.75(7) 3_757
C1 P2 P1 94.79(16) .
C1 P2 Mn1 125.88(15) .
P1 P2 Mn1 123.66(7) .
C2 C1 C4 124.9(4) .
C2 C1 P2 115.7(3) .
C4 C1 P2 119.4(3) .
C3 C2 C1 118.1(4) .
C3 C2 C10 121.2(4) .
C1 C2 C10 120.7(4) .
C2 C3 C16 125.8(4) .
C2 C3 P1 115.6(3) .
C16 C3 P1 118.6(3) .
C5 C4 C9 119.0(4) .
C5 C4 C1 120.6(4) .
C9 C4 C1 120.3(4) .
C4 C5 C6 120.8(5) .
C7 C6 C5 119.2(5) .
C8 C7 C6 121.3(5) .
C8 C7 Cl1 119.6(4) .
C6 C7 Cl1 119.0(4) .
C7 C8 C9 119.3(5) .
C8 C9 C4 120.4(5) .
C15 C10 C11 118.1(4) .
C15 C10 C2 121.0(4) .
C11 C10 C2 121.0(4) .
C12 C11 C10 121.2(4) .
C13 C12 C11 118.2(4) .
C14 C13 C12 122.3(4) .
C14 C13 Cl2 118.7(4) .
C12 C13 Cl2 119.0(4) .
C13 C14 C15 118.5(4) .
C10 C15 C14 121.6(4) .
C17 C16 C21 119.2(4) .
C17 C16 C3 120.2(4) .
C21 C16 C3 120.5(4) .
C16 C17 C18 120.4(5) .
C19 C18 C17 118.9(5) .
C20 C19 C18 122.0(4) .
C20 C19 Cl3 119.5(4) .
C18 C19 Cl3 118.5(4) .
C19 C20 C21 118.1(5) .
C20 C21 C16 121.4(5) .
O1 C22 Mn1 174.3(4) .
O2 C23 Mn1 176.4(4) .
O3 C24 Mn1 174.6(4) .
O4 C25 Mn1 178.3(4) .
C26 O5 C29 105.7(6) .
C27 C26 O5 108.3(5) .
C28 C27 C26 108.4(5) .
C27 C28 C29 107.5(5) .
O5 C29 C28 103.7(5) .
C33 O6 C30 102.5(13) .
C31 C30 O6 103.9(15) .
C30 C31 C32 106.2(18) .
C31 C32 C33 101.8(16) .
O6 C33 C32 104.8(16) .
C33F O6F C30F 93.4(15) .
C31F C30F O6F 109.6(19) .
C32F C31F C30F 102.5(18) .
C31F C32F C33F 107.0(17) .
O6F C33F C32F 106.6(18) .

loop_
_geom_bond_atom_site_label_1
_geom_bond_atom_site_label_2
_geom_bond_distance
_geom_bond_site_symmetry_2
Mn1 C24 1.818(5) .
Mn1 C23 1.822(5) .
Mn1 C25 1.859(6) .
Mn1 C22 1.864(6) .
Mn1 P2 2.3570(14) .
Mn1 P1 2.3638(13) 3_757
Cl1 C7 1.735(5) .
Cl2 C13 1.749(4) .
Cl3 C19 1.745(4) .
P1 C3 1.750(4) .
P1 P2 2.1062(16) .
P1 Mn1 2.3638(13) 3_757
P2 C1 1.743(4) .
O1 C22 1.119(5) .
O2 C23 1.141(5) .
O3 C24 1.142(5) .
O4 C25 1.130(5) .
C1 C2 1.409(6) .
C1 C4 1.486(6) .
C2 C3 1.403(5) .
C2 C10 1.493(6) .
C3 C16 1.489(5) .
C4 C5 1.374(6) .
C4 C9 1.389(6) .
C5 C6 1.387(6) .
C6 C7 1.371(7) .
C7 C8 1.366(7) .
C8 C9 1.388(6) .
C10 C15 1.380(6) .
C10 C11 1.392(6) .
C11 C12 1.390(6) .
C12 C13 1.369(6) .
C13 C14 1.368(6) .
C14 C15 1.382(6) .
C16 C17 1.380(6) .
C16 C21 1.389(6) .
C17 C18 1.388(6) .
C18 C19 1.381(6) .
C19 C20 1.373(6) .
C20 C21 1.384(6) .
O5 C26 1.427(7) .
O5 C29 1.451(8) .
C26 C27 1.422(7) .
C27 C28 1.387(7) .
C28 C29 1.497(8) .
O6 C33 1.365(15) .
O6 C30 1.568(15) .
C30 C31 1.301(16) .
C31 C32 1.332(16) .
C32 C33 1.528(16) .
O6F C33F 1.400(17) .
O6F C30F 1.510(18) .
C30F C31F 1.402(18) .
C31F C32F 1.341(18) .
C32F C33F 1.545(18) .
